data_7212932
loop_
_publ_author_name
'Ichikawa, Shun'
'Takahashi, Kazuyuki'
'Matsuda, Masaki'
'Tajima, Hiroyuki'
'Mori, Hatsumi'

_publ_section_title
;
 Metallic coordination supramolecule, [Cu(i)Cl0.2Br1.3(pyra-TTF)0.5+]
;
_journal_issue 45
_journal_name_full 'Journal of Materials Chemistry'
_journal_page_first 10130
_journal_paper_doi 10.1039/c0jm01318h
_journal_volume 20
_journal_year 2010
_chemical_formula_moiety 'C8 H4 Br2 Cu N2 S4 '
_chemical_formula_sum 'C8 H4 Br2 Cu N2 S4'
_chemical_formula_weight 479.73
_space_group_IT_number 14
_symmetry_cell_setting monoclinic
_symmetry_Int_Tables_number 14
_symmetry_space_group_name_Hall '-P 2ybc'
_symmetry_space_group_name_H-M 'P 1 21/c 1'
_audit_creation_date 2008-11-18
_audit_creation_method 'by CrystalStructure 3.8'
_cell_angle_alpha 90.0000
_cell_angle_beta 93.665(18)
_cell_angle_gamma 90.0000
_cell_formula_units_Z 4
_cell_length_a 8.776(17)
_cell_length_b 13.20(2)
_cell_length_c 10.786(19)
_cell_measurement_reflns_used 2310
_cell_measurement_temperature 293.3
_cell_measurement_theta_max 27.5
_cell_measurement_theta_min 3.1
_cell_volume 1247(4)
_computing_cell_refinement CrystalClear
_computing_data_collection CrystalClear
_computing_data_reduction CrystalStructure
_computing_publication_material 'CrystalStructure 3.8'
_computing_structure_refinement CRYSTALS
_computing_structure_solution SIR92
_diffrn_detector_area_resol_mean 7.31
_diffrn_measured_fraction_theta_full 0.977
_diffrn_measured_fraction_theta_max 0.977
_diffrn_measurement_device_type 'Rigaku Mercury'
_diffrn_measurement_method \w
_diffrn_radiation_type 'Mo K\a'
_diffrn_radiation_wavelength 0.71070
_diffrn_reflns_av_R_equivalents 0.062
_diffrn_reflns_limit_h_max 10
_diffrn_reflns_limit_h_min -11
_diffrn_reflns_limit_k_max 17
_diffrn_reflns_limit_k_min -17
_diffrn_reflns_limit_l_max 10
_diffrn_reflns_limit_l_min -14
_diffrn_reflns_number 9191
_diffrn_reflns_theta_full 27.48
_diffrn_reflns_theta_max 27.48
_exptl_absorpt_coefficient_mu 8.824
_exptl_absorpt_correction_T_max 0.171
_exptl_absorpt_correction_T_min 0.089
_exptl_absorpt_correction_type multi-scan
_exptl_absorpt_process_details 'Jacobson, R. (1998) Private communication'
_exptl_crystal_colour black
_exptl_crystal_density_diffrn 2.556
_exptl_crystal_density_method 'not measured'
_exptl_crystal_description needle
_exptl_crystal_F_000 916.00
_exptl_crystal_size_max 0.20
_exptl_crystal_size_mid 0.20
_exptl_crystal_size_min 0.20
_refine_diff_density_max 1.83
_refine_diff_density_min -1.08
_refine_ls_extinction_method none
_refine_ls_goodness_of_fit_ref 1.006
_refine_ls_hydrogen_treatment refall
_refine_ls_number_parameters 158
_refine_ls_number_reflns 1266
_refine_ls_R_factor_gt 0.0607
_refine_ls_shift/su_max 0.0000
_refine_ls_structure_factor_coef Fsqd
_refine_ls_weighting_details 'w = 1/[0.0036Fo^2^ + 1.0000\s(Fo^2^)]/(4Fo^2^)'
_refine_ls_weighting_scheme calc
_refine_ls_wR_factor_ref 0.1692
_reflns_number_gt 1251
_reflns_number_total 2788
_reflns_threshold_expression F^2^>2.0\s(F^2^)
_cod_data_source_file c0jm01318h.txt
_cod_data_source_block '__pyraTTF-TBA2CuBr4_01'
_cod_original_formula_sum 'C8 H4 Br2 Cu N2 S4 '
_cod_database_code 7212932

loop_
_symmetry_equiv_pos_site_id
_symmetry_equiv_pos_as_xyz
1 +X,+Y,+Z
2 -X,1/2+Y,1/2-Z
3 -X,-Y,-Z
4 +X,1/2-Y,1/2+Z

loop_
_atom_site_label
_atom_site_type_symbol
_atom_site_fract_x
_atom_site_fract_y
_atom_site_fract_z
_atom_site_U_iso_or_equiv
_atom_site_adp_type
_atom_site_occupancy
_atom_site_symmetry_multiplicity
_atom_site_calc_flag
_atom_site_refinement_flags
B(R1) Br 0.2073(2) 0.11261(15) 0.29860(13) 0.0492(5) Uani 1.00 1 d .
B(R2) Br 0.62627(19) 0.12359(14) 0.49109(13) 0.0416(5) Uani 1.00 1 d .
C(U1) Cu 0.3632(2) 0.0667(2) 0.47819(17) 0.0516(7) Uani 1.00 1 d .
S(1) S 0.4878(4) 0.1024(3) 0.7841(3) 0.0382(11) Uani 1.00 1 d .
S(2) S 0.2923(4) 0.1396(3) 0.9895(3) 0.0395(12) Uani 1.00 1 d .
S(3) S 0.7752(4) 0.1087(3) 0.9643(3) 0.0409(12) Uani 1.00 1 d .
S(4) S 0.5946(4) 0.1401(3) 1.1771(3) 0.0388(12) Uani 1.00 1 d .
N(1) N 0.2362(13) 0.1075(9) 0.6294(9) 0.033(3) Uani 1.00 1 d .
N(2) N 0.0504(13) 0.1303(10) 0.8283(10) 0.037(3) Uani 1.00 1 d .
C(1) C 0.0865(18) 0.1124(12) 0.6123(12) 0.040(4) Uani 1.00 1 d .
C(2) C 0.0000(16) 0.1255(11) 0.7110(13) 0.034(4) Uani 1.00 1 d .
C(3) C 0.2947(18) 0.1152(12) 0.7450(11) 0.037(4) Uani 1.00 1 d .
C(4) C 0.2015(14) 0.1293(10) 0.8422(11) 0.022(3) Uani 1.00 1 d .
C(5) C 0.4676(14) 0.1209(11) 0.9396(11) 0.027(3) Uani 1.00 1 d .
C(6) C 0.6010(17) 0.1215(12) 1.0197(11) 0.035(4) Uani 1.00 1 d .
C(7) C 0.8719(16) 0.1238(12) 1.1054(12) 0.033(4) Uani 1.00 1 d .
C(8) C 0.7878(18) 0.1417(13) 1.2014(11) 0.042(4) Uani 1.00 1 d .
H(1) H 0.0390 0.1067 0.5310 0.047 Uiso 1.00 1 c R
H(2) H -0.1071 0.1318 0.6937 0.040 Uiso 1.00 1 c R
H(3) H 0.9801 0.1197 1.1150 0.039 Uiso 1.00 1 c R
H(4) H 0.8346 0.1550 1.2816 0.049 Uiso 1.00 1 c R

loop_
_atom_site_aniso_label
_atom_site_aniso_U_11
_atom_site_aniso_U_22
_atom_site_aniso_U_33
_atom_site_aniso_U_12
_atom_site_aniso_U_13
_atom_site_aniso_U_23
B(R1) 0.0565(12) 0.0664(14) 0.0237(7) 0.0023(10) -0.0057(7) 0.0038(8)
B(R2) 0.0478(11) 0.0454(12) 0.0314(7) 0.0000(8) 0.0024(6) 0.0006(7)
C(U1) 0.0546(14) 0.0701(18) 0.0297(9) 0.0014(12) -0.0013(9) 0.0011(10)
S(1) 0.035(2) 0.063(3) 0.0171(14) 0.001(2) 0.0036(14) -0.0015(17)
S(2) 0.042(2) 0.058(3) 0.0195(15) 0.007(2) 0.0051(15) -0.0032(16)
S(3) 0.034(2) 0.063(3) 0.0259(16) 0.005(2) 0.0003(15) -0.0023(18)
S(4) 0.044(2) 0.052(3) 0.0208(16) 0.000(2) -0.0008(15) -0.0013(17)
N(1) 0.039(8) 0.036(8) 0.023(5) -0.015(6) 0.001(5) 0.007(5)
N(2) 0.028(7) 0.050(9) 0.033(6) 0.002(6) -0.001(5) -0.002(6)
C(1) 0.045(10) 0.042(11) 0.030(7) 0.007(8) -0.013(6) -0.013(7)
C(2) 0.027(8) 0.028(9) 0.047(8) 0.002(7) -0.000(6) 0.003(7)
C(3) 0.062(11) 0.031(10) 0.016(5) -0.011(8) -0.011(6) 0.003(6)
C(4) 0.020(7) 0.020(8) 0.026(6) -0.009(6) 0.004(5) 0.001(5)
C(5) 0.018(7) 0.045(10) 0.017(5) -0.008(7) 0.006(5) -0.006(6)
C(6) 0.039(9) 0.048(11) 0.020(6) 0.022(8) 0.009(6) 0.004(6)
C(7) 0.017(7) 0.041(10) 0.040(7) -0.007(7) 0.000(5) -0.001(7)
C(8) 0.051(10) 0.055(12) 0.018(6) -0.006(8) -0.009(6) -0.001(6)

loop_
_atom_type_symbol
_atom_type_description
_atom_type_scat_dispersion_real
_atom_type_scat_dispersion_imag
_atom_type_scat_source
C C 0.003 0.002
;
International Tables for Crystallography
(1992, Vol. C, Tables 4.2.6.8 and 6.1.1.4)
;
H H 0.000 0.000
;
International Tables for Crystallography
(1992, Vol. C, Table 6.1.1.4)
;
Br Br -0.290 2.459
;
International Tables for Crystallography
(1992, Vol. C, Tables 4.2.6.8 and 6.1.1.4)
;
Cu Cu 0.320 1.265
;
International Tables for Crystallography
(1992, Vol. C, Tables 4.2.6.8 and 6.1.1.4)
;
N N 0.006 0.003
;
International Tables for Crystallography
(1992, Vol. C, Tables 4.2.6.8 and 6.1.1.4)
;
S S 0.125 0.123
;
International Tables for Crystallography
(1992, Vol. C, Tables 4.2.6.8 and 6.1.1.4)
;

loop_
_geom_angle_atom_site_label_1
_geom_angle_atom_site_label_2
_geom_angle_atom_site_label_3
_geom_angle
_geom_angle_publ_flag
_geom_angle_site_symmetry_1
_geom_angle_site_symmetry_3
C(U1) B(R2) C(U1) 74.18(9) yes . 3_656
B(R1) C(U1) B(R2) 117.67(10) yes . .
B(R1) C(U1) B(R2) 111.91(10) yes . 3_656
B(R1) C(U1) N(1) 105.1(3) yes . .
B(R2) C(U1) B(R2) 105.82(10) yes . 3_656
B(R2) C(U1) N(1) 115.2(3) yes . .
B(R2) C(U1) N(1) 99.7(3) yes 3_656 .
C(3) S(1) C(5) 93.6(6) yes . .
C(4) S(2) C(5) 94.1(6) yes . .
C(6) S(3) C(7) 94.8(6) yes . .
C(6) S(4) C(8) 93.3(6) yes . .
C(U1) N(1) C(1) 118.5(8) yes . .
C(U1) N(1) C(3) 123.9(10) yes . .
C(1) N(1) C(3) 116.9(12) yes . .
C(2) N(2) C(4) 112.4(11) yes . .
N(1) C(1) C(2) 120.0(12) yes . .
N(2) C(2) C(1) 126.1(13) yes . .
S(1) C(3) N(1) 122.5(11) yes . .
S(1) C(3) C(4) 116.6(9) yes . .
N(1) C(3) C(4) 120.8(13) yes . .
S(2) C(4) N(2) 120.0(9) yes . .
S(2) C(4) C(3) 116.4(10) yes . .
N(2) C(4) C(3) 123.5(11) yes . .
S(1) C(5) S(2) 119.2(7) yes . .
S(1) C(5) C(6) 117.8(10) yes . .
S(2) C(5) C(6) 122.9(9) yes . .
S(3) C(6) S(4) 116.9(8) yes . .
S(3) C(6) C(5) 121.3(9) yes . .
S(4) C(6) C(5) 121.8(11) yes . .
S(3) C(7) C(8) 116.5(11) yes . .
S(4) C(8) C(7) 118.4(10) yes . .
N(1) C(1) H(1) 120.0 no . .
C(2) C(1) H(1) 120.0 no . .
N(2) C(2) H(2) 116.9 no . .
C(1) C(2) H(2) 116.9 no . .
S(3) C(7) H(3) 121.8 no . .
C(8) C(7) H(3) 121.8 no . .
S(4) C(8) H(4) 120.8 no . .
C(7) C(8) H(4) 120.8 no . .

loop_
_geom_bond_atom_site_label_1
_geom_bond_atom_site_label_2
_geom_bond_distance
_geom_bond_publ_flag
_geom_bond_site_symmetry_2
B(R1) C(U1) 2.377(2) yes .
B(R2) C(U1) 2.423(2) yes .
B(R2) C(U1) 2.534(3) yes 3_656
C(U1) N(1) 2.103(11) yes .
S(1) C(3) 1.728(16) yes .
S(1) C(5) 1.715(12) yes .
S(2) C(4) 1.737(12) yes .
S(2) C(5) 1.681(13) yes .
S(3) C(6) 1.685(15) yes .
S(3) C(7) 1.706(14) yes .
S(4) C(6) 1.721(13) yes .
S(4) C(8) 1.699(16) yes .
N(1) C(1) 1.32(2) yes .
N(1) C(3) 1.322(15) yes .
N(2) C(2) 1.314(18) yes .
N(2) C(4) 1.325(17) yes .
C(1) C(2) 1.36(2) yes .
C(3) C(4) 1.383(19) yes .
C(5) C(6) 1.410(18) yes .
C(7) C(8) 1.33(2) yes .
C(1) H(1) 0.950 no .
C(2) H(2) 0.950 no .
C(7) H(3) 0.950 no .
C(8) H(4) 0.950 no .

loop_
_geom_contact_atom_site_label_1
_geom_contact_atom_site_label_2
_geom_contact_distance
_geom_contact_site_symmetry_2
B(R1) S(2) 3.481(3) 1_554
B(R1) S(4) 3.737(4) 1_554
B(R1) N(2) 3.684(13) 4_554
B(R1) C(2) 3.629(15) 3_556
B(R1) C(3) 3.726(16) 4_554
B(R1) C(4) 3.438(14) 4_554
B(R1) C(7) 3.499(13) 1_454
B(R1) C(8) 3.783(15) 1_454
B(R2) S(3) 3.784(5) 4_554
B(R2) S(4) 3.387(3) 1_554
B(R2) S(4) 3.729(4) 4_554
B(R2) C(5) 3.677(15) 4_554
B(R2) C(6) 3.386(16) 4_554
B(R2) C(8) 3.521(13) 1_554
S(1) S(4) 3.312(6) 3_657
S(1) S(4) 3.728(6) 4_554
S(1) C(6) 3.746(15) 3_657
S(2) B(R1) 3.481(3) 1_556
S(2) S(3) 3.372(6) 3_657
S(2) N(1) 3.709(13) 4_555
S(2) C(6) 3.573(17) 3_657
S(3) B(R2) 3.784(5) 4_555
S(3) S(2) 3.372(6) 3_657
S(3) N(2) 2.919(12) 1_655
S(3) C(2) 3.478(15) 1_655
S(3) C(4) 3.770(14) 3_657
S(4) B(R1) 3.737(4) 1_556
S(4) B(R2) 3.387(3) 1_556
S(4) B(R2) 3.729(4) 4_555
S(4) S(1) 3.312(6) 3_657
S(4) S(1) 3.728(6) 4_555
S(4) C(3) 3.591(16) 3_657
S(4) C(5) 3.695(15) 3_657
N(1) S(2) 3.709(13) 4_554
N(1) C(8) 3.77(2) 3_657
N(2) B(R1) 3.684(13) 4_555
N(2) S(3) 2.919(12) 1_455
N(2) C(7) 3.464(18) 1_455
N(2) C(7) 3.49(2) 3_657
C(2) B(R1) 3.629(15) 3_556
C(2) S(3) 3.478(15) 1_455
C(2) C(7) 3.65(2) 4_454
C(2) C(8) 3.59(2) 4_454
C(3) B(R1) 3.726(16) 4_555
C(3) S(4) 3.591(16) 3_657
C(3) C(8) 3.52(2) 3_657
C(4) B(R1) 3.438(14) 4_555
C(4) S(3) 3.770(14) 3_657
C(4) C(7) 3.46(2) 3_657
C(4) C(8) 3.61(2) 3_657
C(5) B(R2) 3.677(15) 4_555
C(5) S(4) 3.695(15) 3_657
C(5) C(5) 3.48(2) 3_657
C(5) C(6) 3.29(2) 3_657
C(6) B(R2) 3.386(16) 4_555
C(6) S(1) 3.746(15) 3_657
C(6) S(2) 3.573(17) 3_657
C(6) C(5) 3.29(2) 3_657
C(6) C(6) 3.68(2) 3_657
C(7) B(R1) 3.499(13) 1_656
C(7) N(2) 3.464(18) 1_655
C(7) N(2) 3.49(2) 3_657
C(7) C(2) 3.65(2) 4_655
C(7) C(4) 3.46(2) 3_657
C(8) B(R1) 3.783(15) 1_656
C(8) B(R2) 3.521(13) 1_556
C(8) N(1) 3.77(2) 3_657
C(8) C(2) 3.59(2) 4_655
C(8) C(3) 3.52(2) 3_657
C(8) C(4) 3.61(2) 3_657
B(R1) H(2) 3.345 3_556
B(R1) H(3) 2.721 1_454
B(R1) H(4) 3.312 1_454
B(R2) H(1) 3.627 1_655
B(R2) H(2) 3.100 1_655
B(R2) H(4) 3.025 1_554
S(1) H(2) 3.766 1_655
S(2) H(3) 3.143 1_455
S(3) H(2) 3.172 1_655
S(3) H(4) 3.743 4_554
N(1) H(4) 3.658 3_657
N(2) H(3) 3.195 1_455
N(2) H(3) 3.369 3_657
N(2) H(4) 3.428 4_454
C(1) H(1) 3.427 3_556
C(1) H(3) 3.657 4_454
C(1) H(4) 3.760 3_657
C(2) H(3) 3.739 3_657
C(2) H(3) 3.520 4_454
C(2) H(4) 3.350 4_454
C(3) H(4) 3.747 3_657
C(4) H(3) 3.630 1_455
C(4) H(3) 3.695 3_657
C(7) H(2) 3.365 4_655
C(8) H(2) 3.132 4_655
H(1) B(R2) 3.627 1_455
H(1) C(1) 3.427 3_556
H(1) H(1) 2.965 3_556
H(1) H(3) 3.765 4_454
H(1) H(4) 3.201 1_454
H(2) B(R1) 3.345 3_556
H(2) B(R2) 3.100 1_455
H(2) S(1) 3.766 1_455
H(2) S(3) 3.172 1_455
H(2) C(7) 3.365 4_454
H(2) C(8) 3.132 4_454
H(2) H(3) 3.485 4_454
H(2) H(4) 3.023 4_454
H(3) B(R1) 2.721 1_656
H(3) S(2) 3.143 1_655
H(3) N(2) 3.195 1_655
H(3) N(2) 3.369 3_657
H(3) C(1) 3.657 4_655
H(3) C(2) 3.739 3_657
H(3) C(2) 3.520 4_655
H(3) C(4) 3.630 1_655
H(3) C(4) 3.695 3_657
H(3) H(1) 3.765 4_655
H(3) H(2) 3.485 4_655
H(4) B(R1) 3.312 1_656
H(4) B(R2) 3.025 1_556
H(4) S(3) 3.743 4_555
H(4) N(1) 3.658 3_657
H(4) N(2) 3.428 4_655
H(4) C(1) 3.760 3_657
H(4) C(2) 3.350 4_655
H(4) C(3) 3.747 3_657
H(4) H(1) 3.201 1_656
H(4) H(2) 3.023 4_655

loop_
_geom_torsion_atom_site_label_1
_geom_torsion_atom_site_label_2
_geom_torsion_atom_site_label_3
_geom_torsion_atom_site_label_4
_geom_torsion
_geom_torsion_site_symmetry_1
_geom_torsion_site_symmetry_3
_geom_torsion_site_symmetry_4
C(U1) B(R2) C(U1) B(R1) -129.37(10) . 3_656 3_656
C(U1) B(R2) C(U1) N(1) 119.9(3) . 3_656 3_656
C(U1) B(R2) C(U1) B(R1) -125.92(12) 3_656 . .
C(U1) B(R2) C(U1) N(1) 109.1(3) 3_656 . .
B(R1) C(U1) N(1) C(1) 25.1(12) . . .
B(R1) C(U1) N(1) C(3) -164.6(11) . . .
B(R2) C(U1) N(1) C(1) 156.4(10) . . .
B(R2) C(U1) N(1) C(3) -33.3(13) . . .
B(R2) C(U1) N(1) C(1) -90.9(11) 3_656 . .
B(R2) C(U1) N(1) C(3) 79.4(12) 3_656 . .
C(3) S(1) C(5) S(2) 1.1(11) . . .
C(3) S(1) C(5) C(6) -177.7(13) . . .
C(5) S(1) C(3) N(1) -179.7(11) . . .
C(5) S(1) C(3) C(4) -2.7(13) . . .
C(4) S(2) C(5) S(1) 0.4(4) . . .
C(4) S(2) C(5) C(6) 179.2(10) . . .
C(5) S(2) C(4) N(2) 174.4(12) . . .
C(5) S(2) C(4) C(3) -2.3(13) . . .
C(6) S(3) C(7) C(8) -1.7(15) . . .
C(7) S(3) C(6) S(4) -1.0(11) . . .
C(7) S(3) C(6) C(5) 176.7(14) . . .
C(6) S(4) C(8) C(7) -3.9(15) . . .
C(8) S(4) C(6) S(3) 2.6(11) . . .
C(8) S(4) C(6) C(5) -175.1(14) . . .
C(U1) N(1) C(1) C(2) 171.5(11) . . .
C(U1) N(1) C(3) S(1) 5.4(19) . . .
C(U1) N(1) C(3) C(4) -171.5(10) . . .
C(1) N(1) C(3) S(1) 175.8(12) . . .
C(1) N(1) C(3) C(4) -1.0(17) . . .
C(3) N(1) C(1) C(2) 0.5(15) . . .
C(2) N(2) C(4) S(2) 177.8(11) . . .
C(2) N(2) C(4) C(3) -6(2) . . .
C(4) N(2) C(2) C(1) 5(2) . . .
N(1) C(1) C(2) N(2) -3(2) . . .
S(1) C(3) C(4) S(2) 3.6(16) . . .
S(1) C(3) C(4) N(2) -173.0(12) . . .
N(1) C(3) C(4) S(2) -179.4(8) . . .
N(1) C(3) C(4) N(2) 4(2) . . .
S(1) C(5) C(6) S(3) 2.1(19) . . .
S(1) C(5) C(6) S(4) 179.7(3) . . .
S(2) C(5) C(6) S(3) -176.7(9) . . .
S(2) C(5) C(6) S(4) 0.9(15) . . .
S(3) C(7) C(8) S(4) 3.9(19) . . .
